data_4329289
loop_
_publ_author_name
'Guddekoppa S. Ananthnag'
'Seema Kuntavalli'
'Joel T. Mague'
'Maravanji S. Balakrishna'

_publ_section_title
;
 Resorcinol Based Acyclic Dimeric and Cyclic Di- and Tetrameric
 Cyclodiphosphazanes: Synthesis, Structural Studies, and Transition Metal
 Complexes
;
_journal_name_full 'Inorganic Chemistry'
_journal_page_first 5919
_journal_page_last 5930
_journal_paper_doi 10.1021/ic300541n
_journal_volume 51
_journal_year 2012
_chemical_formula_moiety 'C28 H44 N4 O4 P4 Se4'
_chemical_formula_sum 'C28 H44 N4 O4 P4 Se4'
_chemical_formula_weight 940.39
_chemical_name_systematic
; 
 ? 
;
_space_group_IT_number 14
_symmetry_cell_setting monoclinic
_symmetry_space_group_name_Hall '-P 2ybc'
_symmetry_space_group_name_H-M 'P 1 21/c 1'
_atom_sites_solution_hydrogens geom
_atom_sites_solution_primary heavy
_atom_sites_solution_secondary difmap
_audit_creation_method SHELXL-97
_cell_angle_alpha 90.00
_cell_angle_beta 110.451(1)
_cell_angle_gamma 90.00
_cell_formula_units_Z 2
_cell_length_a 12.0127(6)
_cell_length_b 13.9234(7)
_cell_length_c 11.9517(6)
_cell_measurement_reflns_used 9816
_cell_measurement_temperature 100(2)
_cell_measurement_theta_max 29.07
_cell_measurement_theta_min 2.53
_cell_volume 1873.02(16)
_computing_cell_refinement 'Bruker SAINT (Bruker-AXS 2009a)'
_computing_data_collection 'Bruker APEX2 (Bruker-AXS, 2009)'
_computing_data_reduction 'Bruker SAINT (Bruker-AXS 2009a)'
_computing_molecular_graphics 'Bruker SHELXTL(Bruker-AXS 2008)'
_computing_publication_material 'Bruker SHELXTL(Bruker-AXS 2008)'
_computing_structure_refinement 'SHELXL (Sheldrick, 2008)'
_computing_structure_solution 'SHELXS (Sheldrick, 2008)'
_diffrn_ambient_temperature 100(2)
_diffrn_measured_fraction_theta_full 0.987
_diffrn_measured_fraction_theta_max 0.987
_diffrn_measurement_device_type 'Bruker APEX-II CCD'
_diffrn_measurement_method '\f and \w scans'
_diffrn_radiation_monochromator graphite
_diffrn_radiation_source 'fine-focus sealed tube'
_diffrn_radiation_type MoK\a
_diffrn_radiation_wavelength 0.71073
_diffrn_reflns_av_R_equivalents 0.0335
_diffrn_reflns_av_sigmaI/netI 0.0192
_diffrn_reflns_limit_h_max 16
_diffrn_reflns_limit_h_min -15
_diffrn_reflns_limit_k_max 18
_diffrn_reflns_limit_k_min -18
_diffrn_reflns_limit_l_max 16
_diffrn_reflns_limit_l_min -16
_diffrn_reflns_number 32446
_diffrn_reflns_theta_full 28.75
_diffrn_reflns_theta_max 28.75
_diffrn_reflns_theta_min 2.33
_exptl_absorpt_coefficient_mu 4.126
_exptl_absorpt_correction_T_max 0.5546
_exptl_absorpt_correction_T_min 0.2286
_exptl_absorpt_correction_type numerical
_exptl_absorpt_process_details 'SADABS  (Sheldrick, 2008a)'
_exptl_crystal_colour colourless
_exptl_crystal_density_diffrn 1.667
_exptl_crystal_description Block
_exptl_crystal_F_000 936
_exptl_crystal_size_max 0.37
_exptl_crystal_size_mid 0.36
_exptl_crystal_size_min 0.16
_refine_diff_density_max 0.612
_refine_diff_density_min -0.435
_refine_diff_density_rms 0.093
_refine_ls_extinction_coef 0.00115(17)
_refine_ls_extinction_expression Fc^*^=kFc[1+0.001xFc^2^\l^3^/sin(2\q)]^-1/4^
_refine_ls_extinction_method SHELXL
_refine_ls_goodness_of_fit_ref 1.061
_refine_ls_hydrogen_treatment constr
_refine_ls_matrix_type full
_refine_ls_number_parameters 206
_refine_ls_number_reflns 4802
_refine_ls_number_restraints 0
_refine_ls_restrained_S_all 1.061
_refine_ls_R_factor_all 0.0241
_refine_ls_R_factor_gt 0.0217
_refine_ls_shift/su_max 0.003
_refine_ls_shift/su_mean 0.000
_refine_ls_structure_factor_coef Fsqd
_refine_ls_weighting_details 'calc w=1/[\s^2^(Fo^2^)+(0.0318P)^2^+0.7734P] where P=(Fo^2^+2Fc^2^)/3'
_refine_ls_weighting_scheme calc
_refine_ls_wR_factor_gt 0.0549
_refine_ls_wR_factor_ref 0.0560
_reflns_number_gt 4472
_reflns_number_total 4802
_reflns_threshold_expression >2sigma(I)
_cod_data_source_file ic300541n_si_002_8.cif
_cod_data_source_block msb479_1m
_cod_database_code 4329289

loop_
_symmetry_equiv_pos_as_xyz
'x, y, z'
'-x, y+1/2, -z+1/2'
'-x, -y, -z'
'x, -y-1/2, z-1/2'

loop_
_atom_site_label
_atom_site_type_symbol
_atom_site_fract_x
_atom_site_fract_y
_atom_site_fract_z
_atom_site_U_iso_or_equiv
_atom_site_adp_type
_atom_site_occupancy
_atom_site_symmetry_multiplicity
_atom_site_calc_flag
_atom_site_refinement_flags
Se1 Se 0.829955(13) 0.566128(12) 0.065085(13) 0.01797(5) Uani 1 1 d .
Se2 Se 0.472989(13) 0.467732(11) 0.160330(12) 0.01533(5) Uani 1 1 d .
P1 P 0.82351(3) 0.52241(3) 0.22799(3) 0.01126(8) Uani 1 1 d .
P2 P 0.64615(3) 0.47579(2) 0.27695(3) 0.01045(8) Uani 1 1 d .
O1 O 0.94780(9) 0.52425(8) 0.33625(9) 0.0185(2) Uani 1 1 d .
O2 O 1.35111(9) 0.55508(8) 0.59282(9) 0.0135(2) Uani 1 1 d .
N1 N 0.72982(11) 0.57473(8) 0.28617(10) 0.0115(2) Uani 1 1 d .
N2 N 0.75556(11) 0.42020(8) 0.24363(11) 0.0128(2) Uani 1 1 d .
C1 C 0.70264(14) 0.67835(10) 0.29663(13) 0.0157(3) Uani 1 1 d .
C2 C 0.82040(16) 0.73222(12) 0.33852(16) 0.0269(4) Uani 1 1 d .
H2A H 0.8722 0.7054 0.4148 0.040 Uiso 1 1 calc R
H2B H 0.8060 0.8004 0.3489 0.040 Uiso 1 1 calc R
H2C H 0.8588 0.7255 0.2788 0.040 Uiso 1 1 calc R
C3 C 0.64310(16) 0.68647(11) 0.39028(14) 0.0218(3) Uani 1 1 d .
H3A H 0.5704 0.6478 0.3654 0.033 Uiso 1 1 calc R
H3B H 0.6232 0.7538 0.3982 0.033 Uiso 1 1 calc R
H3C H 0.6975 0.6630 0.4673 0.033 Uiso 1 1 calc R
C4 C 0.61985(16) 0.71719(12) 0.17675(14) 0.0230(3) Uani 1 1 d .
H4A H 0.6577 0.7098 0.1167 0.035 Uiso 1 1 calc R
H4B H 0.6039 0.7853 0.1851 0.035 Uiso 1 1 calc R
H4C H 0.5450 0.6813 0.1517 0.035 Uiso 1 1 calc R
C5 C 0.76167(14) 0.31981(11) 0.20242(13) 0.0175(3) Uani 1 1 d .
C6 C 0.68301(17) 0.30828(13) 0.07159(15) 0.0266(4) Uani 1 1 d .
H6A H 0.6005 0.3228 0.0624 0.040 Uiso 1 1 calc R
H6B H 0.6884 0.2421 0.0461 0.040 Uiso 1 1 calc R
H6C H 0.7097 0.3525 0.0224 0.040 Uiso 1 1 calc R
C7 C 0.72044(17) 0.25360(12) 0.28213(16) 0.0261(4) Uani 1 1 d .
H7A H 0.7718 0.2624 0.3656 0.039 Uiso 1 1 calc R
H7B H 0.7248 0.1867 0.2586 0.039 Uiso 1 1 calc R
H7C H 0.6383 0.2692 0.2733 0.039 Uiso 1 1 calc R
C8 C 0.89100(16) 0.29800(13) 0.21882(17) 0.0279(4) Uani 1 1 d .
H8A H 0.9174 0.3410 0.1681 0.042 Uiso 1 1 calc R
H8B H 0.8979 0.2312 0.1962 0.042 Uiso 1 1 calc R
H8C H 0.9407 0.3078 0.3026 0.042 Uiso 1 1 calc R
C9 C 1.06683(13) 0.52035(10) 0.34563(13) 0.0130(3) Uani 1 1 d .
C10 C 1.14505(13) 0.54361(10) 0.45955(12) 0.0124(3) Uani 1 1 d .
H10 H 1.1166 0.5644 0.5204 0.015 Uiso 1 1 calc R
C11 C 1.26562(13) 0.53526(10) 0.48083(12) 0.0117(3) Uani 1 1 d .
C12 C 1.30914(13) 0.50928(11) 0.39214(13) 0.0140(3) Uani 1 1 d .
H12 H 1.3922 0.5054 0.4082 0.017 Uiso 1 1 calc R
C13 C 1.22850(13) 0.48911(11) 0.27913(13) 0.0156(3) Uani 1 1 d .
H13 H 1.2573 0.4724 0.2171 0.019 Uiso 1 1 calc R
C14 C 1.10640(13) 0.49279(11) 0.25460(13) 0.0162(3) Uani 1 1 d .
H14 H 1.0519 0.4769 0.1777 0.019 Uiso 1 1 calc R

loop_
_atom_site_aniso_label
_atom_site_aniso_U_11
_atom_site_aniso_U_22
_atom_site_aniso_U_33
_atom_site_aniso_U_23
_atom_site_aniso_U_13
_atom_site_aniso_U_12
Se1 0.01511(9) 0.02803(10) 0.01143(8) 0.00385(5) 0.00546(6) 0.00062(6)
Se2 0.00894(8) 0.02211(9) 0.01343(8) 0.00005(5) 0.00201(6) -0.00191(5)
P1 0.00858(17) 0.01506(17) 0.01012(16) 0.00012(12) 0.00323(12) 0.00003(13)
P2 0.00863(17) 0.01204(16) 0.01067(16) -0.00036(12) 0.00336(13) -0.00020(12)
O1 0.0077(5) 0.0365(7) 0.0111(5) 0.0004(4) 0.0030(4) -0.0013(4)
O2 0.0099(5) 0.0188(5) 0.0106(4) 0.0003(4) 0.0021(4) -0.0024(4)
N1 0.0100(6) 0.0114(5) 0.0141(5) -0.0006(4) 0.0055(4) -0.0006(4)
N2 0.0119(6) 0.0120(6) 0.0157(6) -0.0007(4) 0.0066(4) 0.0008(4)
C1 0.0196(7) 0.0117(6) 0.0166(7) -0.0008(5) 0.0073(6) 0.0016(5)
C2 0.0293(9) 0.0166(7) 0.0348(9) -0.0064(6) 0.0112(7) -0.0075(7)
C3 0.0319(9) 0.0160(7) 0.0218(7) 0.0007(6) 0.0148(7) 0.0067(6)
C4 0.0305(9) 0.0180(7) 0.0200(7) 0.0049(6) 0.0081(6) 0.0079(7)
C5 0.0212(8) 0.0134(7) 0.0193(7) -0.0028(5) 0.0088(6) 0.0019(6)
C6 0.0353(10) 0.0222(8) 0.0203(8) -0.0091(6) 0.0072(7) 0.0016(7)
C7 0.0371(10) 0.0145(7) 0.0308(9) -0.0009(6) 0.0170(7) -0.0013(7)
C8 0.0246(9) 0.0210(8) 0.0408(10) -0.0039(7) 0.0146(7) 0.0081(7)
C9 0.0091(6) 0.0153(7) 0.0144(6) 0.0023(5) 0.0038(5) 0.0003(5)
C10 0.0129(7) 0.0135(6) 0.0119(6) 0.0017(5) 0.0056(5) 0.0010(5)
C11 0.0114(7) 0.0116(6) 0.0109(6) 0.0008(5) 0.0025(5) -0.0009(5)
C12 0.0096(6) 0.0167(7) 0.0166(7) 0.0010(5) 0.0058(5) 0.0008(5)
C13 0.0142(7) 0.0195(7) 0.0145(6) -0.0019(5) 0.0070(5) 0.0008(6)
C14 0.0141(7) 0.0216(7) 0.0129(6) -0.0019(5) 0.0047(5) -0.0020(6)

loop_
_atom_type_symbol
_atom_type_description
_atom_type_scat_dispersion_real
_atom_type_scat_dispersion_imag
_atom_type_scat_source
C C 0.0033 0.0016 'International Tables Vol C Tables 4.2.6.8 and 6.1.1.4'
H H 0.0000 0.0000 'International Tables Vol C Tables 4.2.6.8 and 6.1.1.4'
N N 0.0061 0.0033 'International Tables Vol C Tables 4.2.6.8 and 6.1.1.4'
O O 0.0106 0.0060 'International Tables Vol C Tables 4.2.6.8 and 6.1.1.4'
P P 0.1023 0.0942 'International Tables Vol C Tables 4.2.6.8 and 6.1.1.4'
Se Se -0.0929 2.2259 'International Tables Vol C Tables 4.2.6.8 and 6.1.1.4'

loop_
_geom_angle_atom_site_label_1
_geom_angle_atom_site_label_2
_geom_angle_atom_site_label_3
_geom_angle
_geom_angle_site_symmetry_1
_geom_angle_site_symmetry_3
O1 P1 N1 103.25(6) . .
O1 P1 N2 106.00(6) . .
N1 P1 N2 84.24(6) . .
O1 P1 Se1 115.22(4) . .
N1 P1 Se1 120.84(4) . .
N2 P1 Se1 122.20(4) . .
O2 P2 N1 110.23(6) 3_766 .
O2 P2 N2 110.63(6) 3_766 .
N1 P2 N2 83.95(6) . .
O2 P2 Se2 108.36(4) 3_766 .
N1 P2 Se2 121.73(4) . .
N2 P2 Se2 120.00(4) . .
C9 O1 P1 134.87(10) . .
C11 O2 P2 129.36(9) . 3_766
C1 N1 P1 130.56(10) . .
C1 N1 P2 130.68(10) . .
P1 N1 P2 95.10(6) . .
C5 N2 P1 132.34(10) . .
C5 N2 P2 129.74(10) . .
P1 N2 P2 94.95(6) . .
N1 C1 C2 107.34(12) . .
N1 C1 C3 107.73(12) . .
C2 C1 C3 109.96(13) . .
N1 C1 C4 110.65(12) . .
C2 C1 C4 111.05(13) . .
C3 C1 C4 110.02(13) . .
C1 C2 H2A 109.5 . .
C1 C2 H2B 109.5 . .
H2A C2 H2B 109.5 . .
C1 C2 H2C 109.5 . .
H2A C2 H2C 109.5 . .
H2B C2 H2C 109.5 . .
C1 C3 H3A 109.5 . .
C1 C3 H3B 109.5 . .
H3A C3 H3B 109.5 . .
C1 C3 H3C 109.5 . .
H3A C3 H3C 109.5 . .
H3B C3 H3C 109.5 . .
C1 C4 H4A 109.5 . .
C1 C4 H4B 109.5 . .
H4A C4 H4B 109.5 . .
C1 C4 H4C 109.5 . .
H4A C4 H4C 109.5 . .
H4B C4 H4C 109.5 . .
N2 C5 C6 110.64(12) . .
N2 C5 C8 108.00(13) . .
C6 C5 C8 110.38(14) . .
N2 C5 C7 107.18(12) . .
C6 C5 C7 110.84(14) . .
C8 C5 C7 109.70(14) . .
C5 C6 H6A 109.5 . .
C5 C6 H6B 109.5 . .
H6A C6 H6B 109.5 . .
C5 C6 H6C 109.5 . .
H6A C6 H6C 109.5 . .
H6B C6 H6C 109.5 . .
C5 C7 H7A 109.5 . .
C5 C7 H7B 109.5 . .
H7A C7 H7B 109.5 . .
C5 C7 H7C 109.5 . .
H7A C7 H7C 109.5 . .
H7B C7 H7C 109.5 . .
C5 C8 H8A 109.5 . .
C5 C8 H8B 109.5 . .
H8A C8 H8B 109.5 . .
C5 C8 H8C 109.5 . .
H8A C8 H8C 109.5 . .
H8B C8 H8C 109.5 . .
C14 C9 C10 122.12(14) . .
C14 C9 O1 124.81(13) . .
C10 C9 O1 113.02(13) . .
C11 C10 C9 117.66(13) . .
C11 C10 H10 121.2 . .
C9 C10 H10 121.2 . .
C12 C11 C10 122.13(13) . .
C12 C11 O2 115.87(13) . .
C10 C11 O2 121.98(13) . .
C11 C12 C13 118.43(13) . .
C11 C12 H12 120.8 . .
C13 C12 H12 120.8 . .
C12 C13 C14 121.53(13) . .
C12 C13 H13 119.2 . .
C14 C13 H13 119.2 . .
C9 C14 C13 118.04(13) . .
C9 C14 H14 121.0 . .
C13 C14 H14 121.0 . .

loop_
_geom_bond_atom_site_label_1
_geom_bond_atom_site_label_2
_geom_bond_distance
_geom_bond_site_symmetry_2
Se1 P1 2.0670(4) .
Se2 P2 2.0631(4) .
P1 O1 1.5981(11) .
P1 N1 1.6817(12) .
P1 N2 1.6833(13) .
P2 O2 1.6039(11) 3_766
P2 N1 1.6860(12) .
P2 N2 1.6884(12) .
O1 C9 1.3957(18) .
O2 C11 1.4006(16) .
O2 P2 1.6040(11) 3_766
N1 C1 1.4940(18) .
N2 C5 1.4922(18) .
C1 C2 1.523(2) .
C1 C3 1.529(2) .
C1 C4 1.529(2) .
C2 H2A 0.9800 .
C2 H2B 0.9800 .
C2 H2C 0.9800 .
C3 H3A 0.9800 .
C3 H3B 0.9800 .
C3 H3C 0.9800 .
C4 H4A 0.9800 .
C4 H4B 0.9800 .
C4 H4C 0.9800 .
C5 C6 1.527(2) .
C5 C8 1.527(2) .
C5 C7 1.527(2) .
C6 H6A 0.9800 .
C6 H6B 0.9800 .
C6 H6C 0.9800 .
C7 H7A 0.9800 .
C7 H7B 0.9800 .
C7 H7C 0.9800 .
C8 H8A 0.9800 .
C8 H8B 0.9800 .
C8 H8C 0.9800 .
C9 C14 1.385(2) .
C9 C10 1.396(2) .
C10 C11 1.385(2) .
C10 H10 0.9500 .
C11 C12 1.3839(19) .
C12 C13 1.388(2) .
C12 H12 0.9500 .
C13 C14 1.393(2) .
C13 H13 0.9500 .
C14 H14 0.9500 .
